data_2213788
loop_
_publ_author_name
'Dong-Chuan Wang'
'Cheng He'
'Jiang-Li Fan'
'Wei-Wei Huang'
'Xiao-Jun Peng'

_publ_section_title 8-(4-Bromophenyl)-4,4-difluoro-1,3,5,7-tetramethyl-4-bora-3a,4a-diaza-<i>s</i>-indacene
_journal_coeditor_code HB2394
_journal_issue 6
_journal_name_full 'Acta Crystallographica Section E'
_journal_page_first o2900
_journal_page_last o2900
_journal_paper_doi 10.1107/S1600536807022441
_journal_volume 63
_journal_year 2007
_chemical_formula_iupac 'C19 H18 B Br F2 N2'
_chemical_formula_moiety 'C19 H18 B Br F2 N2'
_chemical_formula_sum 'C19 H18 B Br F2 N2'
_chemical_formula_weight 403.07
_chemical_melting_point 440
_chemical_name_systematic
;
8-(4-Bromophenyl)-4,4-difluoro-1,3,5,7-tetramethyl-
4-bora-3a,4a-diaza-s-indacene
;
_space_group_IT_number 14
_symmetry_cell_setting monoclinic
_symmetry_space_group_name_Hall '-P 2ybc'
_symmetry_space_group_name_H-M 'P 1 21/c 1'
_atom_sites_solution_hydrogens geom
_atom_sites_solution_primary direct
_atom_sites_solution_secondary difmap
_audit_creation_method SHELXL-97
_cell_angle_alpha 90.00
_cell_angle_beta 91.049(7)
_cell_angle_gamma 90.00
_cell_formula_units_Z 4
_cell_length_a 11.9874(12)
_cell_length_b 8.2874(7)
_cell_length_c 17.7140(15)
_cell_measurement_reflns_used 3357
_cell_measurement_temperature 298(2)
_cell_measurement_theta_max 32.78
_cell_measurement_theta_min 2.45
_cell_volume 1759.5(3)
_computing_cell_refinement 'SAINT-Plus (Bruker, 2001)'
_computing_data_collection 'APEX2 (Bruker, 2005)'
_computing_data_reduction SAINT-Plus
_computing_molecular_graphics 'SHELXTL (Bruker, 1997)'
_computing_publication_material SHELXTL
_computing_structure_refinement 'SHELXL97 (Sheldrick, 1997)'
_computing_structure_solution 'SHELXS97 (Sheldrick, 1997)'
_diffrn_ambient_temperature 298(2)
_diffrn_detector_area_resol_mean 9.21
_diffrn_measured_fraction_theta_full 0.997
_diffrn_measured_fraction_theta_max 0.997
_diffrn_measurement_device_type 'Bruker SMART APEXII CCD area-detector'
_diffrn_measurement_method '\f and \w'
_diffrn_radiation_monochromator graphite
_diffrn_radiation_source 'fine-focus sealed tube'
_diffrn_radiation_type MoK\a
_diffrn_radiation_wavelength 0.71073
_diffrn_reflns_av_R_equivalents 0.0243
_diffrn_reflns_av_sigmaI/netI 0.0304
_diffrn_reflns_limit_h_max 12
_diffrn_reflns_limit_h_min -14
_diffrn_reflns_limit_k_max 9
_diffrn_reflns_limit_k_min -9
_diffrn_reflns_limit_l_max 21
_diffrn_reflns_limit_l_min -21
_diffrn_reflns_number 7614
_diffrn_reflns_theta_full 25.00
_diffrn_reflns_theta_max 25.00
_diffrn_reflns_theta_min 2.71
_diffrn_standards_decay_% 0
_diffrn_standards_interval_count 0
_diffrn_standards_interval_time 0
_diffrn_standards_number 0
_exptl_absorpt_coefficient_mu 2.359
_exptl_absorpt_correction_T_max 0.798
_exptl_absorpt_correction_T_min 0.323
_exptl_absorpt_correction_type multi-scan
_exptl_absorpt_process_details '(SADABS; Sheldrick, 1997)'
_exptl_crystal_colour 'dark red'
_exptl_crystal_density_diffrn 1.522
_exptl_crystal_density_method 'not measured'
_exptl_crystal_description block
_exptl_crystal_F_000 816
_exptl_crystal_size_max 0.62
_exptl_crystal_size_mid 0.45
_exptl_crystal_size_min 0.10
_refine_diff_density_max 0.547
_refine_diff_density_min -0.608
_refine_ls_extinction_coef 0.0059(8)
_refine_ls_extinction_expression Fc^*^=kFc[1+0.001xFc^2^\l^3^/sin(2\q)]^-1/4^
_refine_ls_extinction_method SHELXL97
_refine_ls_goodness_of_fit_ref 1.050
_refine_ls_hydrogen_treatment constr
_refine_ls_matrix_type full
_refine_ls_number_parameters 227
_refine_ls_number_reflns 3090
_refine_ls_number_restraints 0
_refine_ls_restrained_S_all 1.050
_refine_ls_R_factor_all 0.0603
_refine_ls_R_factor_gt 0.0418
_refine_ls_shift/su_max 0.001
_refine_ls_shift/su_mean 0.000
_refine_ls_structure_factor_coef Fsqd
_refine_ls_weighting_details 'calc w=1/[\s^2^(Fo^2^)+(0.0546P)^2^+1.3326P] where P=(Fo^2^+2Fc^2^)/3'
_refine_ls_weighting_scheme calc
_refine_ls_wR_factor_gt 0.1080
_refine_ls_wR_factor_ref 0.1150
_reflns_number_gt 2354
_reflns_number_total 3090
_reflns_threshold_expression I>2\s(I)
_cod_data_source_file hb2394.cif
_cod_data_source_block I
_cod_original_sg_symbol_H-M 'P 21/c'
_cod_database_code 2213788
_cod_database_fobs_code 2213788

loop_
_symmetry_equiv_pos_as_xyz
'x, y, z'
'-x, y+1/2, -z+1/2'
'-x, -y, -z'
'x, -y-1/2, z-1/2'

loop_
_atom_site_type_symbol
_atom_site_label
_atom_site_fract_x
_atom_site_fract_y
_atom_site_fract_z
_atom_site_U_iso_or_equiv
_atom_site_adp_type
_atom_site_calc_flag
_atom_site_refinement_flags
_atom_site_occupancy
Br Br1 -0.03359(4) 0.71112(6) 0.04766(2) 0.0755(2) Uani d . 1
C C19 0.2385(2) 0.2985(4) 0.27304(17) 0.0399(7) Uani d . 1
C C18 0.2716(2) 0.3598(4) 0.34286(17) 0.0401(7) Uani d . 1
C C17 0.0493(3) 0.5822(4) 0.11723(18) 0.0478(8) Uani d . 1
C C16 0.1705(2) 0.4002(4) 0.21984(17) 0.0393(7) Uani d . 1
C C15 0.2712(2) 0.1449(4) 0.24924(17) 0.0401(7) Uani d . 1
C C14 0.2476(3) 0.0557(4) 0.18261(18) 0.0442(8) Uani d . 1
C C13 0.0560(3) 0.4146(4) 0.22579(19) 0.0464(8) Uani d . 1
H H13A 0.0197 0.3622 0.2647 0.056 Uiso calc R 1
C C12 0.3683(3) -0.0835(4) 0.25676(19) 0.0462(8) Uani d . 1
C C11 -0.0048(3) 0.5057(4) 0.17462(19) 0.0489(8) Uani d . 1
H H11A -0.0817 0.5151 0.1790 0.059 Uiso calc R 1
C C10 0.2232(3) 0.4766(4) 0.16093(18) 0.0468(8) Uani d . 1
H H10A 0.3000 0.4665 0.1560 0.056 Uiso calc R 1
C C9 0.3057(3) 0.5012(4) 0.44785(19) 0.0534(9) Uani d . 1
H H9A 0.3077 0.5825 0.4840 0.064 Uiso calc R 1
C C8 0.4453(3) -0.2100(5) 0.2867(2) 0.0626(10) Uani d . 1
H H8A 0.4735 -0.1781 0.3356 0.094 Uiso calc R 1
H H8B 0.5064 -0.2232 0.2530 0.094 Uiso calc R 1
H H8C 0.4057 -0.3102 0.2910 0.094 Uiso calc R 1
C C7 0.3098(3) -0.0832(4) 0.18801(19) 0.0516(8) Uani d . 1
H H7A 0.3125 -0.1640 0.1517 0.062 Uiso calc R 1
C C6 0.3586(3) 0.3521(5) 0.45480(19) 0.0508(8) Uani d . 1
C C5 0.1626(3) 0.5677(4) 0.10936(19) 0.0519(9) Uani d . 1
H H5A 0.1981 0.6187 0.0697 0.062 Uiso calc R 1
C C4 0.2501(3) 0.5096(4) 0.37948(18) 0.0463(8) Uani d . 1
C C3 0.1662(3) 0.0949(5) 0.1197(2) 0.0588(9) Uani d . 1
H H3A 0.1691 0.0123 0.0818 0.088 Uiso calc R 1
H H3B 0.1852 0.1969 0.0978 0.088 Uiso calc R 1
H H3C 0.0921 0.1004 0.1393 0.088 Uiso calc R 1
C C2 0.4261(4) 0.2875(5) 0.5194(2) 0.0673(11) Uani d . 1
H H2A 0.4518 0.1810 0.5074 0.101 Uiso calc R 1
H H2B 0.3809 0.2830 0.5635 0.101 Uiso calc R 1
H H2C 0.4890 0.3567 0.5288 0.101 Uiso calc R 1
C C1 0.1810(3) 0.6495(4) 0.3533(2) 0.0570(9) Uani d . 1
H H1A 0.1827 0.7324 0.3911 0.086 Uiso calc R 1
H H1B 0.1054 0.6148 0.3446 0.086 Uiso calc R 1
H H1C 0.2105 0.6913 0.3072 0.086 Uiso calc R 1
N N2 0.3388(2) 0.2661(3) 0.39129(14) 0.0422(6) Uani d . 1
F F2 0.50032(16) 0.0954(3) 0.37912(12) 0.0653(6) Uani d . 1
F F1 0.3431(2) -0.0139(3) 0.42586(11) 0.0672(6) Uani d . 1
N N1 0.3444(2) 0.0526(3) 0.29409(14) 0.0404(6) Uani d . 1
B B 0.3845(3) 0.0952(5) 0.3751(2) 0.0455(9) Uani d . 1

loop_
_atom_site_aniso_label
_atom_site_aniso_U_11
_atom_site_aniso_U_22
_atom_site_aniso_U_33
_atom_site_aniso_U_12
_atom_site_aniso_U_13
_atom_site_aniso_U_23
Br1 0.0897(4) 0.0710(3) 0.0646(3) 0.0274(2) -0.0285(2) 0.0028(2)
C19 0.0325(15) 0.0449(19) 0.0424(17) -0.0023(14) 0.0011(13) 0.0054(14)
C18 0.0355(16) 0.0430(18) 0.0418(17) 0.0006(14) -0.0009(13) 0.0025(14)
C17 0.056(2) 0.0401(18) 0.0467(18) 0.0091(16) -0.0155(15) -0.0060(15)
C16 0.0382(17) 0.0382(17) 0.0413(16) 0.0018(13) -0.0025(13) -0.0007(14)
C15 0.0363(16) 0.0418(17) 0.0421(17) 0.0005(14) -0.0015(13) 0.0058(15)
C14 0.0418(17) 0.048(2) 0.0429(17) -0.0043(15) 0.0002(14) 0.0012(15)
C13 0.0440(18) 0.0473(19) 0.0480(18) 0.0002(15) 0.0017(14) 0.0013(16)
C12 0.0437(18) 0.0439(19) 0.0510(19) 0.0034(15) 0.0046(15) 0.0030(15)
C11 0.0398(17) 0.050(2) 0.057(2) 0.0082(15) -0.0076(15) -0.0063(17)
C10 0.0391(17) 0.051(2) 0.0503(19) 0.0018(15) -0.0009(14) 0.0056(16)
C9 0.058(2) 0.053(2) 0.0484(19) -0.0030(18) -0.0031(16) -0.0070(17)
C8 0.062(2) 0.053(2) 0.073(3) 0.0149(19) -0.0003(19) 0.000(2)
C7 0.058(2) 0.045(2) 0.051(2) -0.0029(17) 0.0021(16) -0.0046(16)
C6 0.0499(19) 0.057(2) 0.0457(19) -0.0041(17) -0.0037(15) 0.0013(17)
C5 0.059(2) 0.052(2) 0.0447(18) -0.0019(17) -0.0055(16) 0.0089(16)
C4 0.0433(18) 0.049(2) 0.0467(18) -0.0012(15) 0.0031(14) -0.0004(15)
C3 0.058(2) 0.065(2) 0.052(2) -0.0001(19) -0.0130(17) -0.0078(18)
C2 0.070(3) 0.082(3) 0.049(2) 0.008(2) -0.0169(19) -0.005(2)
C1 0.059(2) 0.045(2) 0.067(2) 0.0029(17) -0.0035(18) -0.0070(18)
N2 0.0410(14) 0.0472(16) 0.0381(14) 0.0003(12) -0.0040(11) 0.0037(12)
F2 0.0450(11) 0.0822(16) 0.0682(13) 0.0165(11) -0.0141(9) -0.0065(12)
F1 0.0953(16) 0.0553(13) 0.0511(12) 0.0014(12) 0.0042(11) 0.0145(10)
N1 0.0377(14) 0.0401(15) 0.0434(14) 0.0023(12) 0.0014(11) 0.0015(12)
B 0.045(2) 0.046(2) 0.044(2) 0.0046(17) -0.0031(16) 0.0064(17)

loop_
_atom_type_symbol
_atom_type_description
_atom_type_scat_dispersion_real
_atom_type_scat_dispersion_imag
_atom_type_scat_source
C C 0.0033 0.0016 'International Tables Vol C Tables 4.2.6.8 and 6.1.1.4'
H H 0.0000 0.0000 'International Tables Vol C Tables 4.2.6.8 and 6.1.1.4'
B B 0.0013 0.0007 'International Tables Vol C Tables 4.2.6.8 and 6.1.1.4'
N N 0.0061 0.0033 'International Tables Vol C Tables 4.2.6.8 and 6.1.1.4'
F F 0.0171 0.0103 'International Tables Vol C Tables 4.2.6.8 and 6.1.1.4'
Br Br -0.2901 2.4595 'International Tables Vol C Tables 4.2.6.8 and 6.1.1.4'

loop_
_geom_angle_atom_site_label_1
_geom_angle_atom_site_label_2
_geom_angle_atom_site_label_3
_geom_angle
C18 C19 C15 121.6(3)
C18 C19 C16 119.9(3)
C15 C19 C16 118.4(3)
C19 C18 N2 119.6(3)
C19 C18 C4 132.3(3)
N2 C18 C4 108.1(3)
C11 C17 C5 121.1(3)
C11 C17 Br1 119.5(3)
C5 C17 Br1 119.4(3)
C13 C16 C10 119.1(3)
C13 C16 C19 122.1(3)
C10 C16 C19 118.8(3)
N1 C15 C19 120.1(3)
N1 C15 C14 107.5(3)
C19 C15 C14 132.3(3)
C7 C14 C15 106.2(3)
C7 C14 C3 125.2(3)
C15 C14 C3 128.5(3)
C11 C13 C16 120.7(3)
C11 C13 H13A 119.7
C16 C13 H13A 119.7
N1 C12 C7 108.7(3)
N1 C12 C8 123.6(3)
C7 C12 C8 127.7(3)
C17 C11 C13 119.3(3)
C17 C11 H11A 120.3
C13 C11 H11A 120.3
C5 C10 C16 120.4(3)
C5 C10 H10A 119.8
C16 C10 H10A 119.8
C4 C9 C6 109.6(3)
C4 C9 H9A 125.2
C6 C9 H9A 125.2
C12 C8 H8A 109.5
C12 C8 H8B 109.5
H8A C8 H8B 109.5
C12 C8 H8C 109.5
H8A C8 H8C 109.5
H8B C8 H8C 109.5
C14 C7 C12 109.0(3)
C14 C7 H7A 125.5
C12 C7 H7A 125.5
N2 C6 C9 108.8(3)
N2 C6 C2 122.4(3)
C9 C6 C2 128.9(3)
C17 C5 C10 119.4(3)
C17 C5 H5A 120.3
C10 C5 H5A 120.3
C9 C4 C18 105.5(3)
C9 C4 C1 124.8(3)
C18 C4 C1 129.6(3)
C14 C3 H3A 109.5
C14 C3 H3B 109.5
H3A C3 H3B 109.5
C14 C3 H3C 109.5
H3A C3 H3C 109.5
H3B C3 H3C 109.5
C6 C2 H2A 109.5
C6 C2 H2B 109.5
H2A C2 H2B 109.5
C6 C2 H2C 109.5
H2A C2 H2C 109.5
H2B C2 H2C 109.5
C4 C1 H1A 109.5
C4 C1 H1B 109.5
H1A C1 H1B 109.5
C4 C1 H1C 109.5
H1A C1 H1C 109.5
H1B C1 H1C 109.5
C6 N2 C18 108.0(3)
C6 N2 B 125.5(3)
C18 N2 B 126.6(3)
C12 N1 C15 108.5(3)
C12 N1 B 125.7(3)
C15 N1 B 125.7(3)
F1 B F2 109.9(3)
F1 B N1 110.3(3)
F2 B N1 110.0(3)
F1 B N2 110.3(3)
F2 B N2 110.3(3)
N1 B N2 106.0(3)

loop_
_geom_bond_atom_site_label_1
_geom_bond_atom_site_label_2
_geom_bond_distance
_geom_bond_publ_flag
Br1 C17 1.898(3) ?
C19 C18 1.388(4) ?
C19 C15 1.400(4) ?
C19 C16 1.495(4) ?
C18 N2 1.401(4) n
C18 C4 1.426(5) ?
C17 C11 1.371(5) ?
C17 C5 1.373(5) ?
C16 C13 1.383(4) ?
C16 C10 1.384(4) ?
C15 N1 1.400(4) n
C15 C14 1.417(4) ?
C14 C7 1.374(5) ?
C14 C3 1.504(5) ?
C13 C11 1.377(5) ?
C13 H13A 0.9300 ?
C12 N1 1.342(4) n
C12 C7 1.394(5) ?
C12 C8 1.488(5) ?
C11 H11A 0.9300 ?
C10 C5 1.382(4) ?
C10 H10A 0.9300 ?
C9 C4 1.373(5) ?
C9 C6 1.393(5) ?
C9 H9A 0.9300 ?
C8 H8A 0.9600 ?
C8 H8B 0.9600 ?
C8 H8C 0.9600 ?
C7 H7A 0.9300 ?
C6 N2 1.349(4) n
C6 C2 1.489(5) ?
C5 H5A 0.9300 ?
C4 C1 1.494(5) ?
C3 H3A 0.9600 ?
C3 H3B 0.9600 ?
C3 H3C 0.9600 ?
C2 H2A 0.9600 ?
C2 H2B 0.9600 ?
C2 H2C 0.9600 ?
C1 H1A 0.9600 ?
C1 H1B 0.9600 ?
C1 H1C 0.9600 ?
B N1 1.546(5) n
B N2 1.548(5) n
B F1 1.374(4) n
B F2 1.388(4) n

loop_
_geom_torsion_atom_site_label_1
_geom_torsion_atom_site_label_2
_geom_torsion_atom_site_label_3
_geom_torsion_atom_site_label_4
_geom_torsion
C15 C19 C18 N2 -0.5(4)
C16 C19 C18 N2 -177.7(3)
C15 C19 C18 C4 179.9(3)
C16 C19 C18 C4 2.7(5)
C18 C19 C16 C13 -82.5(4)
C15 C19 C16 C13 100.2(4)
C18 C19 C16 C10 100.4(4)
C15 C19 C16 C10 -76.9(4)
C18 C19 C15 N1 -3.8(4)
C16 C19 C15 N1 173.4(3)
C18 C19 C15 C14 178.8(3)
C16 C19 C15 C14 -3.9(5)
N1 C15 C14 C7 -2.2(3)
C19 C15 C14 C7 175.4(3)
N1 C15 C14 C3 174.1(3)
C19 C15 C14 C3 -8.3(6)
C10 C16 C13 C11 -1.1(5)
C19 C16 C13 C11 -178.2(3)
C5 C17 C11 C13 0.9(5)
Br1 C17 C11 C13 -178.8(2)
C16 C13 C11 C17 0.2(5)
C13 C16 C10 C5 0.9(5)
C19 C16 C10 C5 178.1(3)
C15 C14 C7 C12 1.6(4)
C3 C14 C7 C12 -174.9(3)
N1 C12 C7 C14 -0.4(4)
C8 C12 C7 C14 179.6(3)
C4 C9 C6 N2 0.8(4)
C4 C9 C6 C2 -178.5(4)
C11 C17 C5 C10 -1.1(5)
Br1 C17 C5 C10 178.7(3)
C16 C10 C5 C17 0.2(5)
C6 C9 C4 C18 -0.8(4)
C6 C9 C4 C1 178.0(3)
C19 C18 C4 C9 -179.8(3)
N2 C18 C4 C9 0.6(4)
C19 C18 C4 C1 1.4(6)
N2 C18 C4 C1 -178.2(3)
C9 C6 N2 C18 -0.4(4)
C2 C6 N2 C18 178.9(3)
C9 C6 N2 B 178.6(3)
C2 C6 N2 B -2.0(5)
C19 C18 N2 C6 -179.8(3)
C4 C18 N2 C6 -0.1(3)
C19 C18 N2 B 1.2(4)
C4 C18 N2 B -179.1(3)
C7 C12 N1 C15 -1.0(4)
C8 C12 N1 C15 179.0(3)
C7 C12 N1 B 175.2(3)
C8 C12 N1 B -4.7(5)
C19 C15 N1 C12 -175.9(3)
C14 C15 N1 C12 2.0(3)
C19 C15 N1 B 7.8(4)
C14 C15 N1 B -174.2(3)
C12 N1 B F1 -62.6(4)
C15 N1 B F1 113.0(3)
C12 N1 B F2 58.8(4)
C15 N1 B F2 -125.6(3)
C12 N1 B N2 178.0(3)
C15 N1 B N2 -6.4(4)
C6 N2 B F1 63.6(4)
C18 N2 B F1 -117.5(3)
C6 N2 B F2 -58.0(4)
C18 N2 B F2 120.9(3)
C6 N2 B N1 -177.0(3)
C18 N2 B N1 1.9(4)

loop_
_cod_related_entry_id
_cod_related_entry_database
_cod_related_entry_code
1 ChemSpider 21124444
